data_7227189
loop_
_publ_author_name
'Wang, Chen'
'Wang, Jianlin'
'Wu, Na'
'Xu, Miao'
'Yang, Xiaomei'
'lu, yalin'
'Zang, Ling'

_publ_section_title
;
 Donor-Acceptor Single Cocrystal of Coronene and Perylene Diimide:
 Molecular Self-Assembly and Charge-Transfer Photoluminescence
;
_journal_name_full 'RSC Adv.'
_journal_paper_doi 10.1039/C6RA25447K
_journal_year 2016
_chemical_formula_moiety 'C36 H30 N2 O4, C24 H12'
_chemical_formula_sum 'C60 H42 N2 O4'
_chemical_formula_weight 854.95
_chemical_name_systematic 'PTCDI-C6 and coronene cocrystal'
_space_group_crystal_system triclinic
_space_group_IT_number 2
_space_group_name_Hall '-P 1'
_space_group_name_H-M_alt 'P -1'
_symmetry_space_group_name_Hall '-P 1'
_symmetry_space_group_name_H-M 'P -1'
_atom_sites_solution_hydrogens geom
_audit_update_record
;
2016-08-29 deposited with the CCDC.
2016-11-28 downloaded from the CCDC.
;
_cell_angle_alpha 78.553(14)
_cell_angle_beta 78.630(17)
_cell_angle_gamma 78.805(17)
_cell_formula_units_Z 1
_cell_length_a 7.251(3)
_cell_length_b 10.585(3)
_cell_length_c 14.082(4)
_cell_measurement_reflns_used 1713
_cell_measurement_temperature 150(1)
_cell_measurement_theta_max 30.2698
_cell_measurement_theta_min 2.6818
_cell_volume 1024.9(6)
_computing_cell_refinement 'SAINT V8.34A (Bruker AXS Inc., 2013)'
_computing_data_collection 'Bruker Instrument Service 2014.9.0.0 (Bruker AXS Inc.)'
_computing_data_reduction 'SAINT V8.34A (Bruker AXS Inc., 2013)'
_computing_publication_material 'APEX2 v2014.9-0 (Bruker AXS Inc.)'
_computing_structure_refinement 'SHELXL-2014/6 (Sheldrick, 2014)'
_computing_structure_solution 'SHELXT-2014/9 (Sheldrick, 2014)'
_diffrn_ambient_temperature 150(1)
_diffrn_detector_area_resol_mean 8.3333
_diffrn_measured_fraction_theta_full 0.889
_diffrn_measured_fraction_theta_max 0.889
_diffrn_measurement_device_type 'Bruker Kappa APEX II CCD'
_diffrn_measurement_method '\f and \w scans'
_diffrn_radiation_monochromator graphite
_diffrn_radiation_type 'Mo K\a'
_diffrn_radiation_wavelength 0.71073
_diffrn_reflns_av_R_equivalents 0.0397
_diffrn_reflns_av_unetI/netI 0.0791
_diffrn_reflns_limit_h_max 8
_diffrn_reflns_limit_h_min -7
_diffrn_reflns_limit_k_max 12
_diffrn_reflns_limit_k_min -12
_diffrn_reflns_limit_l_max 16
_diffrn_reflns_limit_l_min -16
_diffrn_reflns_number 7729
_diffrn_reflns_theta_full 24.71
_diffrn_reflns_theta_max 24.71
_diffrn_reflns_theta_min 2.68
_diffrn_source 'fine-focus tube'
_diffrn_source_type 'Siemans KFFMO2K-90'
_exptl_absorpt_coefficient_mu 0.086
_exptl_absorpt_correction_T_max 1.00
_exptl_absorpt_correction_T_min 0.88
_exptl_absorpt_correction_type multi-scan
_exptl_absorpt_process_details
;
Sheldrick, G. M. (2014). SADABS V2014/4 BRUKER AXS Inc. Madison WI 53711 USA
;
_exptl_crystal_colour 'translucent dark red'
_exptl_crystal_density_diffrn 1.385
_exptl_crystal_density_method 'not measured'
_exptl_crystal_description plate
_exptl_crystal_F_000 448
_exptl_crystal_preparation ', Luminescent'
_exptl_crystal_recrystallization_method 'diisopropyl ether vapor diffuse into chloroform solution'
_exptl_crystal_size_max 0.390
_exptl_crystal_size_mid 0.170
_exptl_crystal_size_min 0.060
_refine_diff_density_max 0.372
_refine_diff_density_min -0.258
_refine_ls_extinction_method none
_refine_ls_goodness_of_fit_ref 1.020
_refine_ls_hydrogen_treatment constr
_refine_ls_matrix_type full
_refine_ls_number_parameters 298
_refine_ls_number_reflns 3111
_refine_ls_number_restraints 0
_refine_ls_restrained_S_all 1.020
_refine_ls_R_factor_all 0.1190
_refine_ls_R_factor_gt 0.0627
_refine_ls_shift/su_max 0.000
_refine_ls_shift/su_mean 0.000
_refine_ls_structure_factor_coef Fsqd
_refine_ls_weighting_details 'w=1/[\s^2^(Fo^2^)+(0.0965P)^2^+0.1188P] where P=(Fo^2^+2Fc^2^)/3'
_refine_ls_weighting_scheme calc
_refine_ls_wR_factor_gt 0.1550
_refine_ls_wR_factor_ref 0.1923
_reflns_number_gt 1762
_reflns_number_total 3111
_reflns_threshold_expression 'I > 2\s(I)'
_cod_data_source_file c6ra25447k2.cif
_cod_data_source_block I
_cod_database_code 7227189

loop_
_space_group_symop_operation_xyz
'x, y, z'
'-x, -y, -z'

loop_
_atom_site_type_symbol
_atom_site_label
_atom_site_fract_x
_atom_site_fract_y
_atom_site_fract_z
_atom_site_U_iso_or_equiv
_atom_site_adp_type
_atom_site_calc_flag
_atom_site_refinement_flags_adp
_atom_site_refinement_flags_posn
_atom_site_occupancy
O O1 0.9012(4) 0.66279(19) 0.90514(15) 0.0578(8) Uani d . . 1
O O2 0.8042(3) 0.45749(18) 0.66959(13) 0.0375(6) Uani d . . 1
N N1 0.8742(4) 0.5524(2) 0.78636(16) 0.0329(7) Uani d . . 1
C C1 0.9977(4) 1.0021(2) 0.60285(19) 0.0239(7) Uani d . . 1
C C2 0.9627(4) 0.8893(2) 0.57235(18) 0.0220(7) Uani d . . 1
C C3 0.9633(4) 0.8841(2) 0.47226(19) 0.0232(7) Uani d . . 1
C C4 0.9234(4) 0.7721(2) 0.44861(19) 0.0255(7) Uani d . . 1
H H4 0.9209 0.7687 0.382 0.031 Uiso calc U R 1
C C5 0.8871(4) 0.6651(2) 0.5199(2) 0.0267(7) Uani d . . 1
H H5 0.8604 0.5899 0.5014 0.032 Uiso calc U R 1
C C6 0.8891(4) 0.6665(2) 0.61640(18) 0.0241(7) Uani d . . 1
C C7 0.9275(4) 0.7786(2) 0.64456(18) 0.0246(7) Uani d . . 1
C C8 0.9283(4) 0.7807(2) 0.74374(19) 0.0265(7) Uani d . . 1
C C9 0.9601(4) 0.8912(2) 0.77128(19) 0.0299(8) Uani d . . 1
H H9 0.9592 0.8927 0.8386 0.036 Uiso calc U R 1
C C10 0.9936(4) 1.0009(2) 0.70115(19) 0.0284(8) Uani d . . 1
H H10 1.0141 1.0766 0.7217 0.034 Uiso calc U R 1
C C11 0.9005(5) 0.6643(3) 0.8190(2) 0.0339(8) Uani d . . 1
C C12 0.8517(5) 0.5516(3) 0.69087(19) 0.0293(8) Uani d . . 1
C C13 0.8593(6) 0.4323(3) 0.8622(2) 0.0421(10) Uani d . . 1
H H13 0.8942 0.4516 0.9225 0.05 Uiso calc U R 1
C C14 1.0034(5) 0.3159(3) 0.8331(2) 0.0482(10) Uani d . . 1
H H14A 1.1335 0.3383 0.8199 0.058 Uiso calc U R 1
H H14B 0.9779 0.2945 0.7721 0.058 Uiso calc U R 1
C C15 0.9917(6) 0.1979(3) 0.9145(2) 0.0524(11) Uani d . . 1
H H15A 1.0783 0.1212 0.8921 0.063 Uiso calc U R 1
H H15B 1.0339 0.2153 0.9727 0.063 Uiso calc U R 1
C C16 0.7913(7) 0.1681(3) 0.9428(2) 0.0583(12) Uani d . . 1
H H16A 0.7864 0.0942 0.9982 0.07 Uiso calc U R 1
H H16B 0.7542 0.1414 0.8866 0.07 Uiso calc U R 1
C C17 0.6514(6) 0.2851(3) 0.9721(2) 0.0639(12) Uani d . . 1
H H17A 0.6809 0.3065 1.0323 0.077 Uiso calc U R 1
H H17B 0.5208 0.2635 0.9873 0.077 Uiso calc U R 1
C C18 0.6596(6) 0.4035(3) 0.8906(2) 0.0487(10) Uani d . . 1
H H18A 0.6162 0.3861 0.8328 0.058 Uiso calc U R 1
H H18B 0.5735 0.4802 0.9135 0.058 Uiso calc U R 1
C C19 0.6073(5) 0.3362(3) 0.4017(2) 0.0376(8) Uani d . . 1
H H19 0.6322 0.4134 0.3572 0.045 Uiso calc U R 1
C C20 0.5754(5) 0.2281(3) 0.3644(2) 0.0328(8) Uani d . . 1
C C21 0.5791(5) 0.2291(3) 0.2643(2) 0.0380(8) Uani d . . 1
H H21 0.6008 0.3059 0.2185 0.046 Uiso calc U R 1
C C22 0.5521(5) 0.1227(3) 0.2312(2) 0.0412(9) Uani d . . 1
H H22 0.5563 0.1268 0.1628 0.049 Uiso calc U R 1
C C23 0.5179(5) 0.0059(3) 0.2964(2) 0.0345(8) Uani d . . 1
C C24 0.4900(5) -0.1065(3) 0.2645(2) 0.0415(9) Uani d . . 1
H H24 0.4981 -0.1059 0.1962 0.05 Uiso calc U R 1
C C25 0.4520(5) -0.2150(3) 0.3293(2) 0.0390(9) Uani d . . 1
H H25 0.4337 -0.2888 0.3056 0.047 Uiso calc U R 1
C C26 0.4389(5) -0.2206(3) 0.4312(2) 0.0331(8) Uani d . . 1
C C27 0.3968(5) -0.3320(3) 0.5017(2) 0.0387(8) Uani d . . 1
H H27 0.3709 -0.4053 0.4801 0.046 Uiso calc U R 1
C C28 0.5395(4) 0.1143(3) 0.4322(2) 0.0265(7) Uani d . . 1
C C29 0.5099(4) 0.0036(3) 0.3973(2) 0.0271(7) Uani d . . 1
C C30 0.4706(4) -0.1111(2) 0.4661(2) 0.0266(7) Uani d . . 1

loop_
_atom_site_aniso_label
_atom_site_aniso_U_11
_atom_site_aniso_U_22
_atom_site_aniso_U_33
_atom_site_aniso_U_12
_atom_site_aniso_U_13
_atom_site_aniso_U_23
O1 0.113(3) 0.0358(13) 0.0320(12) -0.0268(13) -0.0190(13) -0.0019(10)
O2 0.0494(18) 0.0266(11) 0.0411(12) -0.0137(10) -0.0109(11) -0.0055(9)
N1 0.045(2) 0.0220(13) 0.0318(13) -0.0093(11) -0.0075(12) -0.0013(10)
C1 0.0152(19) 0.0227(15) 0.0331(16) -0.0004(12) -0.0028(13) -0.0069(12)
C2 0.0143(19) 0.0177(14) 0.0326(15) -0.0002(11) -0.0010(12) -0.0064(12)
C3 0.014(2) 0.0209(15) 0.0339(15) 0.0003(12) -0.0034(13) -0.0056(12)
C4 0.023(2) 0.0225(15) 0.0300(15) -0.0010(12) -0.0029(13) -0.0068(12)
C5 0.021(2) 0.0205(15) 0.0397(16) -0.0023(12) -0.0039(14) -0.0106(12)
C6 0.023(2) 0.0180(14) 0.0320(15) -0.0009(12) -0.0053(13) -0.0066(12)
C7 0.020(2) 0.0214(15) 0.0309(15) 0.0002(12) -0.0035(13) -0.0054(12)
C8 0.026(2) 0.0214(15) 0.0325(15) -0.0032(12) -0.0029(13) -0.0069(12)
C9 0.033(2) 0.0279(16) 0.0311(15) -0.0075(13) -0.0058(14) -0.0076(13)
C10 0.028(2) 0.0214(15) 0.0387(16) -0.0062(13) -0.0047(14) -0.0097(13)
C11 0.043(2) 0.0243(16) 0.0352(17) -0.0094(14) -0.0065(15) -0.0043(13)
C12 0.029(2) 0.0222(16) 0.0356(16) -0.0029(13) -0.0035(14) -0.0061(13)
C13 0.072(3) 0.0227(16) 0.0331(16) -0.0130(16) -0.0110(17) -0.0012(13)
C14 0.051(3) 0.0370(19) 0.055(2) -0.0046(16) -0.0150(18) -0.0004(15)
C15 0.083(4) 0.0300(18) 0.0472(19) -0.0039(18) -0.027(2) -0.0029(15)
C16 0.094(4) 0.0321(19) 0.045(2) -0.016(2) -0.007(2) 0.0047(15)
C17 0.094(4) 0.041(2) 0.049(2) -0.016(2) 0.004(2) 0.0010(16)
C18 0.061(3) 0.0338(18) 0.0429(19) -0.0077(17) 0.0106(18) -0.0051(14)
C19 0.025(2) 0.0265(17) 0.058(2) -0.0032(14) -0.0070(16) 0.0011(14)
C20 0.020(2) 0.0249(16) 0.0501(18) -0.0027(13) -0.0028(15) -0.0026(14)
C21 0.023(2) 0.0389(19) 0.0471(19) -0.0064(14) -0.0056(15) 0.0053(15)
C22 0.032(3) 0.052(2) 0.0392(18) -0.0076(16) -0.0070(16) -0.0042(16)
C23 0.022(2) 0.0390(18) 0.0405(17) -0.0024(14) -0.0035(14) -0.0071(14)
C24 0.035(3) 0.051(2) 0.0415(18) -0.0055(16) -0.0063(16) -0.0156(17)
C25 0.028(2) 0.0377(19) 0.055(2) 0.0014(15) -0.0064(16) -0.0228(16)
C26 0.021(2) 0.0257(16) 0.0543(19) 0.0009(13) -0.0065(15) -0.0145(14)
C27 0.024(2) 0.0214(17) 0.072(2) -0.0030(13) -0.0077(17) -0.0113(16)
C28 0.013(2) 0.0245(16) 0.0395(16) 0.0014(12) -0.0034(13) -0.0057(13)
C29 0.014(2) 0.0246(16) 0.0428(17) 0.0002(12) -0.0044(14) -0.0080(13)
C30 0.013(2) 0.0250(16) 0.0419(17) -0.0003(12) -0.0036(14) -0.0084(13)

loop_
_atom_type_symbol
_atom_type_description
_atom_type_scat_dispersion_real
_atom_type_scat_dispersion_imag
_atom_type_scat_source
C C 0.0033 0.0016 'International Tables Vol C Tables 4.2.6.8 and 6.1.1.4'
H H 0.0000 0.0000 'International Tables Vol C Tables 4.2.6.8 and 6.1.1.4'
N N 0.0061 0.0033 'International Tables Vol C Tables 4.2.6.8 and 6.1.1.4'
O O 0.0106 0.0060 'International Tables Vol C Tables 4.2.6.8 and 6.1.1.4'

loop_
_geom_angle_atom_site_label_1
_geom_angle_atom_site_label_2
_geom_angle_atom_site_label_3
_geom_angle_site_symmetry_1
_geom_angle_site_symmetry_3
_geom_angle
C12 N1 C11 . . 123.5(2)
C12 N1 C13 . . 119.9(2)
C11 N1 C13 . . 116.5(2)
C10 C1 C2 . . 119.2(2)
C10 C1 C3 . 2_776 122.2(3)
C2 C1 C3 . 2_776 118.6(2)
C7 C2 C3 . . 119.0(2)
C7 C2 C1 . . 118.7(2)
C3 C2 C1 . . 122.2(2)
C4 C3 C2 . . 118.9(2)
C4 C3 C1 . 2_776 121.9(2)
C2 C3 C1 . 2_776 119.2(2)
C5 C4 C3 . . 121.6(2)
C5 C4 H4 . . 119.2
C3 C4 H4 . . 119.2
C6 C5 C4 . . 120.9(3)
C6 C5 H5 . . 119.6
C4 C5 H5 . . 119.6
C5 C6 C7 . . 119.9(2)
C5 C6 C12 . . 120.0(2)
C7 C6 C12 . . 120.1(2)
C8 C7 C6 . . 120.0(2)
C8 C7 C2 . . 120.2(3)
C6 C7 C2 . . 119.8(2)
C9 C8 C7 . . 119.9(2)
C9 C8 C11 . . 119.3(2)
C7 C8 C11 . . 120.8(3)
C8 C9 C10 . . 120.5(2)
C8 C9 H9 . . 119.8
C10 C9 H9 . . 119.8
C1 C10 C9 . . 121.5(3)
C1 C10 H10 . . 119.2
C9 C10 H10 . . 119.2
O1 C11 N1 . . 120.7(3)
O1 C11 C8 . . 122.4(3)
N1 C11 C8 . . 116.9(2)
O2 C12 N1 . . 120.7(3)
O2 C12 C6 . . 121.3(2)
N1 C12 C6 . . 117.9(3)
N1 C13 C18 . . 112.4(3)
N1 C13 C14 . . 112.1(3)
C18 C13 C14 . . 113.0(3)
N1 C13 H13 . . 106.2
C18 C13 H13 . . 106.2
C14 C13 H13 . . 106.2
C13 C14 C15 . . 110.5(3)
C13 C14 H14A . . 109.6
C15 C14 H14A . . 109.6
C13 C14 H14B . . 109.6
C15 C14 H14B . . 109.6
H14A C14 H14B . . 108.1
C16 C15 C14 . . 111.1(3)
C16 C15 H15A . . 109.4
C14 C15 H15A . . 109.4
C16 C15 H15B . . 109.4
C14 C15 H15B . . 109.4
H15A C15 H15B . . 108.0
C15 C16 C17 . . 111.5(3)
C15 C16 H16A . . 109.3
C17 C16 H16A . . 109.3
C15 C16 H16B . . 109.3
C17 C16 H16B . . 109.3
H16A C16 H16B . . 108.0
C16 C17 C18 . . 111.4(3)
C16 C17 H17A . . 109.3
C18 C17 H17A . . 109.3
C16 C17 H17B . . 109.3
C18 C17 H17B . . 109.3
H17A C17 H17B . . 108.0
C13 C18 C17 . . 110.0(3)
C13 C18 H18A . . 109.7
C17 C18 H18A . . 109.7
C13 C18 H18B . . 109.7
C17 C18 H18B . . 109.7
H18A C18 H18B . . 108.2
C27 C19 C20 2_656 . 121.9(3)
C27 C19 H19 2_656 . 119.1
C20 C19 H19 . . 119.1
C21 C20 C28 . . 118.9(3)
C21 C20 C19 . . 123.3(3)
C28 C20 C19 . . 117.8(3)
C22 C21 C20 . . 121.6(3)
C22 C21 H21 . . 119.2
C20 C21 H21 . . 119.2
C21 C22 C23 . . 121.5(3)
C21 C22 H22 . . 119.2
C23 C22 H22 . . 119.2
C29 C23 C24 . . 119.1(3)
C29 C23 C22 . . 117.9(3)
C24 C23 C22 . . 123.0(3)
C25 C24 C23 . . 121.3(3)
C25 C24 H24 . . 119.4
C23 C24 H24 . . 119.4
C24 C25 C26 . . 121.5(3)
C24 C25 H25 . . 119.3
C26 C25 H25 . . 119.3
C25 C26 C30 . . 119.0(3)
C25 C26 C27 . . 123.1(3)
C30 C26 C27 . . 117.9(3)
C19 C27 C26 2_656 . 121.6(3)
C19 C27 H27 2_656 . 119.2
C26 C27 H27 . . 119.2
C30 C28 C20 2_656 . 120.4(3)
C30 C28 C29 2_656 . 120.2(3)
C20 C28 C29 . . 119.4(3)
C23 C29 C28 . . 120.8(3)
C23 C29 C30 . . 119.8(3)
C28 C29 C30 . . 119.5(2)
C28 C30 C26 2_656 . 120.4(3)
C28 C30 C29 2_656 . 120.3(3)
C26 C30 C29 . . 119.3(3)

loop_
_geom_bond_atom_site_label_1
_geom_bond_atom_site_label_2
_geom_bond_site_symmetry_2
_geom_bond_distance
O1 C11 . 1.210(3)
O2 C12 . 1.222(3)
N1 C12 . 1.388(3)
N1 C11 . 1.410(4)
N1 C13 . 1.496(3)
C1 C10 . 1.376(3)
C1 C2 . 1.428(4)
C1 C3 2_776 1.469(4)
C2 C7 . 1.419(4)
C2 C3 . 1.421(4)
C3 C4 . 1.388(4)
C3 C1 2_776 1.469(4)
C4 C5 . 1.386(4)
C4 H4 . 0.95
C5 C6 . 1.365(4)
C5 H5 . 0.95
C6 C7 . 1.415(4)
C6 C12 . 1.470(4)
C7 C8 . 1.402(3)
C8 C9 . 1.375(4)
C8 C11 . 1.476(4)
C9 C10 . 1.394(4)
C9 H9 . 0.95
C10 H10 . 0.95
C13 C18 . 1.498(5)
C13 C14 . 1.520(4)
C13 H13 . 1.0
C14 C15 . 1.522(4)
C14 H14A . 0.99
C14 H14B . 0.99
C15 C16 . 1.506(5)
C15 H15A . 0.99
C15 H15B . 0.99
C16 C17 . 1.512(5)
C16 H16A . 0.99
C16 H16B . 0.99
C17 C18 . 1.524(4)
C17 H17A . 0.99
C17 H17B . 0.99
C18 H18A . 0.99
C18 H18B . 0.99
C19 C27 2_656 1.346(4)
C19 C20 . 1.424(4)
C19 H19 . 0.95
C20 C21 . 1.402(4)
C20 C28 . 1.414(4)
C21 C22 . 1.362(4)
C21 H21 . 0.95
C22 C23 . 1.419(4)
C22 H22 . 0.95
C23 C29 . 1.406(4)
C23 C24 . 1.415(4)
C24 C25 . 1.355(4)
C24 H24 . 0.95
C25 C26 . 1.410(4)
C25 H25 . 0.95
C26 C30 . 1.417(4)
C26 C27 . 1.423(4)
C27 C19 2_656 1.346(4)
C27 H27 . 0.95
C28 C30 2_656 1.413(4)
C28 C29 . 1.424(4)
C29 C30 . 1.432(4)
C30 C28 2_656 1.413(4)

loop_
_geom_torsion_atom_site_label_1
_geom_torsion_atom_site_label_2
_geom_torsion_atom_site_label_3
_geom_torsion_atom_site_label_4
_geom_torsion_site_symmetry_1
_geom_torsion_site_symmetry_4
_geom_torsion
C10 C1 C2 C7 . . -0.9(4)
C3 C1 C2 C7 2_776 . 179.2(2)
C10 C1 C2 C3 . . 179.5(3)
C3 C1 C2 C3 2_776 . -0.4(4)
C7 C2 C3 C4 . . 2.0(4)
C1 C2 C3 C4 . . -178.4(3)
C7 C2 C3 C1 . 2_776 -179.2(2)
C1 C2 C3 C1 . 2_776 0.4(4)
C2 C3 C4 C5 . . -1.3(4)
C1 C3 C4 C5 2_776 . 179.9(3)
C3 C4 C5 C6 . . 0.1(4)
C4 C5 C6 C7 . . 0.4(4)
C4 C5 C6 C12 . . -179.5(3)
C5 C6 C7 C8 . . 179.5(3)
C12 C6 C7 C8 . . -0.5(4)
C5 C6 C7 C2 . . 0.3(4)
C12 C6 C7 C2 . . -179.7(2)
C3 C2 C7 C8 . . 179.3(3)
C1 C2 C7 C8 . . -0.3(4)
C3 C2 C7 C6 . . -1.5(4)
C1 C2 C7 C6 . . 178.9(3)
C6 C7 C8 C9 . . -178.1(3)
C2 C7 C8 C9 . . 1.1(4)
C6 C7 C8 C11 . . 3.6(4)
C2 C7 C8 C11 . . -177.2(3)
C7 C8 C9 C10 . . -0.7(4)
C11 C8 C9 C10 . . 177.7(3)
C2 C1 C10 C9 . . 1.4(4)
C3 C1 C10 C9 2_776 . -178.7(3)
C8 C9 C10 C1 . . -0.6(4)
C12 N1 C11 O1 . . 172.9(3)
C13 N1 C11 O1 . . -3.5(4)
C12 N1 C11 C8 . . -7.6(4)
C13 N1 C11 C8 . . 176.0(3)
C9 C8 C11 O1 . . 1.3(5)
C7 C8 C11 O1 . . 179.7(3)
C9 C8 C11 N1 . . -178.1(3)
C7 C8 C11 N1 . . 0.2(4)
C11 N1 C12 O2 . . -170.2(3)
C13 N1 C12 O2 . . 6.1(4)
C11 N1 C12 C6 . . 10.6(4)
C13 N1 C12 C6 . . -173.1(3)
C5 C6 C12 O2 . . -5.6(4)
C7 C6 C12 O2 . . 174.4(3)
C5 C6 C12 N1 . . 173.6(3)
C7 C6 C12 N1 . . -6.3(4)
C12 N1 C13 C18 . . -70.3(3)
C11 N1 C13 C18 . . 106.2(3)
C12 N1 C13 C14 . . 58.3(4)
C11 N1 C13 C14 . . -125.2(3)
N1 C13 C14 C15 . . 176.7(3)
C18 C13 C14 C15 . . -55.0(4)
C13 C14 C15 C16 . . 54.2(4)
C14 C15 C16 C17 . . -55.9(4)
C15 C16 C17 C18 . . 56.5(4)
N1 C13 C18 C17 . . -176.7(2)
C14 C13 C18 C17 . . 55.2(3)
C16 C17 C18 C13 . . -55.4(4)
C27 C19 C20 C21 2_656 . -179.9(3)
C27 C19 C20 C28 2_656 . -0.3(5)
C28 C20 C21 C22 . . -1.1(5)
C19 C20 C21 C22 . . 178.5(3)
C20 C21 C22 C23 . . 0.4(5)
C21 C22 C23 C29 . . 0.9(5)
C21 C22 C23 C24 . . -179.8(3)
C29 C23 C24 C25 . . 1.4(5)
C22 C23 C24 C25 . . -178.0(3)
C23 C24 C25 C26 . . -0.1(5)
C24 C25 C26 C30 . . -1.4(5)
C24 C25 C26 C27 . . 179.1(3)
C25 C26 C27 C19 . 2_656 177.4(3)
C30 C26 C27 C19 . 2_656 -2.1(5)
C21 C20 C28 C30 . 2_656 -178.2(3)
C19 C20 C28 C30 . 2_656 2.2(4)
C21 C20 C28 C29 . . 0.6(4)
C19 C20 C28 C29 . . -179.0(3)
C24 C23 C29 C28 . . 179.2(3)
C22 C23 C29 C28 . . -1.4(4)
C24 C23 C29 C30 . . -1.1(4)
C22 C23 C29 C30 . . 178.3(3)
C30 C28 C29 C23 2_656 . 179.4(3)
C20 C28 C29 C23 . . 0.7(4)
C30 C28 C29 C30 2_656 . -0.3(4)
C20 C28 C29 C30 . . -179.0(3)
C25 C26 C30 C28 . 2_656 -179.3(3)
C27 C26 C30 C28 . 2_656 0.1(4)
C25 C26 C30 C29 . . 1.7(4)
C27 C26 C30 C29 . . -178.9(3)
C23 C29 C30 C28 . 2_656 -179.4(3)
C28 C29 C30 C28 . 2_656 0.3(4)
C23 C29 C30 C26 . . -0.4(4)
C28 C29 C30 C26 . . 179.3(3)
